data_1530874
loop_
_publ_author_name
'Thornton, G.'
'Tofield, B.C.'
'Hewat, A.W.'

_publ_section_title
;
 A neutron diffraction study of La Co O3 in the temperature range 4.2 < T
 < 1248 K
;
_journal_name_full 'Journal of Solid State Chemistry'
_journal_page_first 301
_journal_page_last 307
_journal_volume 61
_journal_year 1986
_chemical_formula_sum 'Co La O3'
_chemical_name_systematic 'La Co O3'
_space_group_IT_number 167
_symmetry_space_group_name_Hall '-P 3* 2n'
_symmetry_space_group_name_H-M 'R -3 c :R'
_cell_angle_alpha 60.99
_cell_angle_beta 60.99
_cell_angle_gamma 60.99
_cell_formula_units_Z 2
_cell_length_a 5.3416
_cell_length_b 5.3416
_cell_length_c 5.3416
_cell_volume 110.174
_citation_journal_id_ASTM JSSCBI
_cod_data_source_file Thornton_JSSCBI_1986_1141.cif
_cod_data_source_block Co1La1O3
_cod_original_cell_volume 110.1737
_cod_original_sg_symbol_Hall '-R 3 2"c (-y+z,x+z,-x+y+z)'
_cod_original_formula_sum 'Co1 La1 O3'
_cod_database_code 1530874

loop_
_symmetry_equiv_pos_as_xyz
x,y,z
z,x,y
y,z,x
-y+1/2,-x+1/2,-z+1/2
-z+1/2,-y+1/2,-x+1/2
-x+1/2,-z+1/2,-y+1/2
-x,-y,-z
-z,-x,-y
-y,-z,-x
y-1/2,x-1/2,z-1/2
z-1/2,y-1/2,x-1/2
x-1/2,z-1/2,y-1/2

loop_
_atom_site_label
_atom_site_type_symbol
_atom_site_fract_x
_atom_site_fract_y
_atom_site_fract_z
_atom_site_occupancy
_atom_site_U_iso_or_equiv
La1 La+3 0.25 0.25 0.25 1 0.0
O1 O-2 0.1978 0.3021 0.75 1 0.0
Co1 Co+3 0 0 0 1 0.0
